data_4329444
loop_
_publ_author_name
'Skylar J. Ferrara'
'Joel T. Mague'
'James P. Donahue'

_publ_contact_author 'James P. Donahue'
_publ_contact_author_address
;
   James P. Donahue
   Department of Chemistry
   Tulane University
   Percival Stern Hall, Room 2015
   6400 Freret Street
   New Orleans, Louisiana 70118-5698
;
_publ_contact_author_email donahue@tulane.edu
_publ_section_title
;
 Synthesis and Structures of Cuprous Triptycylthiolate Complexes
;
_journal_name_full 'Inorganic Chemistry'
_journal_page_first 6567
_journal_page_last 6576
_journal_paper_doi 10.1021/ic300124n
_journal_volume 51
_journal_year 2012
_chemical_formula_moiety 'C41 H37 Cu N2 S'
_chemical_formula_sum 'C41 H37 Cu N2 S'
_chemical_formula_weight 653.33
_chemical_name_systematic
; 
 2-({pentacyclo[6.6.6.0^2,7^.0^9,14^.0^15,20^]icosa-2,4,6,9,11, 
13,15(20),16,18-nonaen1-ylsulfanyl}copperylidene)-1,3-bis(2,4,6- 
trimethylphenyl))-2,3-dihydro-1H-imidazole 
;
_space_group_IT_number 2
_symmetry_cell_setting triclinic
_symmetry_space_group_name_Hall '-P 1'
_symmetry_space_group_name_H-M 'P -1'
_atom_sites_solution_hydrogens geom
_atom_sites_solution_primary direct
_atom_sites_solution_secondary difmap
_audit_creation_method SHELXL-97
_cell_angle_alpha 78.984(2)
_cell_angle_beta 80.382(2)
_cell_angle_gamma 80.950(2)
_cell_formula_units_Z 2
_cell_length_a 8.3547(15)
_cell_length_b 9.8990(17)
_cell_length_c 20.568(4)
_cell_measurement_reflns_used 8012
_cell_measurement_temperature 100(2)
_cell_measurement_theta_max 27.03
_cell_measurement_theta_min 2.49
_cell_volume 1632.4(5)
_computing_cell_refinement 'Bruker SAINT (Bruker-AXS 2009)'
_computing_data_collection 'Bruker APEX2 (Bruker-AXS, 2010)'
_computing_data_reduction 'Bruker SAINT (Bruker-AXS 2009)'
_computing_molecular_graphics 'Bruker SHELXTL(Bruker-AXS 2008)'
_computing_publication_material 'Bruker SHELXTL(Bruker-AXS 2008)'
_computing_structure_refinement 'SHELXL (Sheldrick, 2008)'
_computing_structure_solution 'SHELXS (Sheldrick, 2008)'
_diffrn_ambient_temperature 100(2)
_diffrn_measured_fraction_theta_full 0.991
_diffrn_measured_fraction_theta_max 0.979
_diffrn_measurement_device_type 'Bruker Smart APEX CCD'
_diffrn_measurement_method '\f and \w scans'
_diffrn_radiation_monochromator graphite
_diffrn_radiation_source 'fine-focus sealed tube'
_diffrn_radiation_type MoK\a
_diffrn_radiation_wavelength 0.71073
_diffrn_reflns_av_R_equivalents 0.0345
_diffrn_reflns_av_sigmaI/netI 0.0549
_diffrn_reflns_limit_h_max 10
_diffrn_reflns_limit_h_min -10
_diffrn_reflns_limit_k_max 12
_diffrn_reflns_limit_k_min -12
_diffrn_reflns_limit_l_max 26
_diffrn_reflns_limit_l_min -26
_diffrn_reflns_number 13657
_diffrn_reflns_theta_full 26.00
_diffrn_reflns_theta_max 27.06
_diffrn_reflns_theta_min 2.04
_exptl_absorpt_coefficient_mu 0.765
_exptl_absorpt_correction_T_max 0.9752
_exptl_absorpt_correction_T_min 0.7234
_exptl_absorpt_correction_type multi-scan
_exptl_absorpt_process_details 'SADABS (Sheldrick, 2009)'
_exptl_crystal_colour colourless
_exptl_crystal_density_diffrn 1.329
_exptl_crystal_density_meas 0
_exptl_crystal_description Plate
_exptl_crystal_F_000 684
_exptl_crystal_size_max 0.25
_exptl_crystal_size_mid 0.10
_exptl_crystal_size_min 0.03
_refine_diff_density_max 0.817
_refine_diff_density_min -0.929
_refine_diff_density_rms 0.078
_refine_ls_extinction_method none
_refine_ls_goodness_of_fit_ref 1.023
_refine_ls_hydrogen_treatment constr
_refine_ls_matrix_type full
_refine_ls_number_parameters 412
_refine_ls_number_reflns 7023
_refine_ls_number_restraints 0
_refine_ls_restrained_S_all 1.023
_refine_ls_R_factor_all 0.0618
_refine_ls_R_factor_gt 0.0461
_refine_ls_shift/su_max 0.001
_refine_ls_shift/su_mean 0.000
_refine_ls_structure_factor_coef Fsqd
_refine_ls_weighting_details 'calc w=1/[\s^2^(Fo^2^)+(0.0541P)^2^+1.1005P] where P=(Fo^2^+2Fc^2^)/3'
_refine_ls_weighting_scheme calc
_refine_ls_wR_factor_gt 0.1072
_refine_ls_wR_factor_ref 0.1160
_reflns_number_gt 5597
_reflns_number_total 7023
_reflns_threshold_expression >2\s(I)
_cod_data_source_file ic300124n_si_003_10.cif
_cod_data_source_block jpd457_0m
_cod_original_cell_volume 1632.3(5)
_cod_database_code 4329444

loop_
_symmetry_equiv_pos_as_xyz
'x, y, z'
'-x, -y, -z'

loop_
_atom_site_label
_atom_site_type_symbol
_atom_site_fract_x
_atom_site_fract_y
_atom_site_fract_z
_atom_site_U_iso_or_equiv
_atom_site_adp_type
_atom_site_occupancy
_atom_site_symmetry_multiplicity
_atom_site_calc_flag
_atom_site_refinement_flags
Cu1 Cu 0.60245(4) 0.14519(3) 0.326690(16) 0.01694(10) Uani 1 1 d .
S1 S 0.71171(8) -0.05719(6) 0.30713(3) 0.01792(14) Uani 1 1 d .
N1 N 0.5121(3) 0.3861(2) 0.39695(11) 0.0190(5) Uani 1 1 d .
N2 N 0.4008(3) 0.4123(2) 0.30840(11) 0.0176(4) Uani 1 1 d .
C1 C 0.7025(3) -0.0477(2) 0.21870(12) 0.0130(5) Uani 1 1 d .
C2 C 0.8155(3) -0.1678(2) 0.18926(13) 0.0144(5) Uani 1 1 d .
C3 C 0.9130(3) -0.2739(3) 0.22354(13) 0.0175(5) Uani 1 1 d .
H3 H 0.9132 -0.2796 0.2702 0.021 Uiso 1 1 calc R
C4 C 1.0114(3) -0.3728(3) 0.18924(14) 0.0209(6) Uani 1 1 d .
H4 H 1.0781 -0.4463 0.2128 0.025 Uiso 1 1 calc R
C5 C 1.0126(3) -0.3645(3) 0.12123(14) 0.0214(6) Uani 1 1 d .
H5 H 1.0827 -0.4305 0.0980 0.026 Uiso 1 1 calc R
C6 C 0.9112(3) -0.2598(3) 0.08680(14) 0.0187(5) Uani 1 1 d .
H6 H 0.9094 -0.2553 0.0404 0.022 Uiso 1 1 calc R
C7 C 0.8131(3) -0.1623(2) 0.12087(12) 0.0153(5) Uani 1 1 d .
C8 C 0.6952(3) -0.0437(3) 0.09045(13) 0.0165(5) Uani 1 1 d .
H8 H 0.6926 -0.0424 0.0419 0.020 Uiso 1 1 calc R
C9 C 0.7476(3) 0.0872(3) 0.10413(13) 0.0166(5) Uani 1 1 d .
C10 C 0.7897(3) 0.1991(3) 0.05584(14) 0.0207(6) Uani 1 1 d .
H10 H 0.7825 0.2001 0.0101 0.025 Uiso 1 1 calc R
C11 C 0.8427(3) 0.3101(3) 0.07534(15) 0.0234(6) Uani 1 1 d .
H11 H 0.8699 0.3882 0.0429 0.028 Uiso 1 1 calc R
C12 C 0.8557(3) 0.3069(3) 0.14143(15) 0.0228(6) Uani 1 1 d .
H12 H 0.8942 0.3820 0.1541 0.027 Uiso 1 1 calc R
C13 C 0.8128(3) 0.1937(3) 0.19044(14) 0.0183(5) Uani 1 1 d .
H13 H 0.8227 0.1919 0.2360 0.022 Uiso 1 1 calc R
C14 C 0.7558(3) 0.0847(2) 0.17166(13) 0.0152(5) Uani 1 1 d .
C15 C 0.5324(3) -0.0610(2) 0.20157(13) 0.0144(5) Uani 1 1 d .
C16 C 0.3914(3) -0.0806(3) 0.24661(13) 0.0184(5) Uani 1 1 d .
H16 H 0.3920 -0.0838 0.2930 0.022 Uiso 1 1 calc R
C17 C 0.2484(3) -0.0956(3) 0.22330(14) 0.0205(6) Uani 1 1 d .
H17 H 0.1514 -0.1078 0.2541 0.025 Uiso 1 1 calc R
C18 C 0.2464(3) -0.0929(3) 0.15597(14) 0.0210(6) Uani 1 1 d .
H18 H 0.1486 -0.1033 0.1407 0.025 Uiso 1 1 calc R
C19 C 0.3885(3) -0.0750(3) 0.11048(13) 0.0193(5) Uani 1 1 d .
H19 H 0.3883 -0.0739 0.0642 0.023 Uiso 1 1 calc R
C20 C 0.5297(3) -0.0588(2) 0.13348(12) 0.0154(5) Uani 1 1 d .
C21 C 0.5036(3) 0.3216(3) 0.34548(12) 0.0159(5) Uani 1 1 d .
C22 C 0.4152(3) 0.5145(3) 0.39281(14) 0.0247(6) Uani 1 1 d .
H22 H 0.4007 0.5775 0.4235 0.030 Uiso 1 1 calc R
C23 C 0.3459(3) 0.5318(3) 0.33659(14) 0.0240(6) Uani 1 1 d .
H23 H 0.2739 0.6098 0.3195 0.029 Uiso 1 1 calc R
C24 C 0.6188(3) 0.3285(3) 0.44657(13) 0.0193(5) Uani 1 1 d .
C25 C 0.5685(3) 0.2245(3) 0.49878(13) 0.0211(6) Uani 1 1 d .
C26 C 0.6789(3) 0.1628(3) 0.54292(13) 0.0221(6) Uani 1 1 d .
H26 H 0.6469 0.0923 0.5789 0.027 Uiso 1 1 calc R
C27 C 0.8346(3) 0.2015(3) 0.53590(14) 0.0230(6) Uani 1 1 d .
C28 C 0.8780(3) 0.3085(3) 0.48368(14) 0.0248(6) Uani 1 1 d .
H28 H 0.9830 0.3376 0.4791 0.030 Uiso 1 1 calc R
C29 C 0.7721(3) 0.3732(3) 0.43843(13) 0.0226(6) Uani 1 1 d .
C30 C 0.4000(4) 0.1815(3) 0.50723(15) 0.0288(6) Uani 1 1 d .
H30A H 0.3181 0.2642 0.5057 0.043 Uiso 1 1 calc R
H30B H 0.3794 0.1205 0.5504 0.043 Uiso 1 1 calc R
H30C H 0.3930 0.1319 0.4711 0.043 Uiso 1 1 calc R
C31 C 0.9540(4) 0.1304(4) 0.58267(16) 0.0364(8) Uani 1 1 d .
H31A H 0.8947 0.0827 0.6237 0.055 Uiso 1 1 calc R
H31B H 1.0123 0.1995 0.5939 0.055 Uiso 1 1 calc R
H31C H 1.0328 0.0626 0.5610 0.055 Uiso 1 1 calc R
C32 C 0.8222(4) 0.4863(3) 0.38148(15) 0.0315(7) Uani 1 1 d .
H32A H 0.9334 0.5034 0.3836 0.047 Uiso 1 1 calc R
H32B H 0.7463 0.5717 0.3851 0.047 Uiso 1 1 calc R
H32C H 0.8192 0.4573 0.3388 0.047 Uiso 1 1 calc R
C33 C 0.3705(3) 0.3900(3) 0.24451(13) 0.0164(5) Uani 1 1 d .
C34 C 0.2679(3) 0.2933(3) 0.24281(13) 0.0181(5) Uani 1 1 d .
C35 C 0.2517(3) 0.2662(3) 0.17984(14) 0.0198(5) Uani 1 1 d .
H35 H 0.1837 0.1997 0.1772 0.024 Uiso 1 1 calc R
C36 C 0.3333(3) 0.3351(3) 0.12117(14) 0.0204(5) Uani 1 1 d .
C37 C 0.4305(3) 0.4335(3) 0.12554(13) 0.0195(5) Uani 1 1 d .
H37 H 0.4834 0.4825 0.0855 0.023 Uiso 1 1 calc R
C38 C 0.4528(3) 0.4625(3) 0.18665(13) 0.0172(5) Uani 1 1 d .
C39 C 0.1769(3) 0.2196(3) 0.30548(14) 0.0251(6) Uani 1 1 d .
H39A H 0.2542 0.1519 0.3299 0.038 Uiso 1 1 calc R
H39B H 0.0948 0.1714 0.2936 0.038 Uiso 1 1 calc R
H39C H 0.1225 0.2873 0.3338 0.038 Uiso 1 1 calc R
C40 C 0.3158(4) 0.3018(3) 0.05433(15) 0.0281(6) Uani 1 1 d .
H40A H 0.2835 0.3878 0.0244 0.042 Uiso 1 1 calc R
H40B H 0.2319 0.2398 0.0605 0.042 Uiso 1 1 calc R
H40C H 0.4206 0.2562 0.0347 0.042 Uiso 1 1 calc R
C41 C 0.5614(3) 0.5683(3) 0.19011(15) 0.0250(6) Uani 1 1 d .
H41A H 0.6257 0.5928 0.1461 0.038 Uiso 1 1 calc R
H41B H 0.6355 0.5291 0.2232 0.038 Uiso 1 1 calc R
H41C H 0.4937 0.6515 0.2033 0.038 Uiso 1 1 calc R

loop_
_atom_site_aniso_label
_atom_site_aniso_U_11
_atom_site_aniso_U_22
_atom_site_aniso_U_33
_atom_site_aniso_U_23
_atom_site_aniso_U_13
_atom_site_aniso_U_12
Cu1 0.01852(17) 0.01402(16) 0.01815(17) -0.00334(12) -0.00274(12) -0.00079(12)
S1 0.0217(3) 0.0153(3) 0.0166(3) -0.0027(2) -0.0043(3) -0.0002(2)
N1 0.0196(11) 0.0185(11) 0.0190(11) -0.0055(9) -0.0018(9) -0.0009(9)
N2 0.0189(11) 0.0156(10) 0.0190(11) -0.0044(8) -0.0024(9) -0.0024(9)
C1 0.0110(11) 0.0114(11) 0.0159(12) -0.0004(9) -0.0013(9) -0.0024(9)
C2 0.0107(11) 0.0125(11) 0.0207(13) -0.0019(9) 0.0013(9) -0.0081(9)
C3 0.0155(12) 0.0159(12) 0.0223(13) -0.0015(10) -0.0022(10) -0.0085(10)
C4 0.0137(12) 0.0125(12) 0.0361(16) -0.0021(11) -0.0030(11) -0.0035(10)
C5 0.0160(12) 0.0167(12) 0.0327(15) -0.0099(11) 0.0032(11) -0.0059(10)
C6 0.0156(12) 0.0202(13) 0.0218(13) -0.0082(10) 0.0038(10) -0.0085(10)
C7 0.0121(11) 0.0147(12) 0.0195(13) -0.0015(9) 0.0009(10) -0.0084(9)
C8 0.0147(12) 0.0177(12) 0.0171(13) -0.0024(10) 0.0000(10) -0.0054(10)
C9 0.0110(11) 0.0139(12) 0.0232(14) 0.0008(10) -0.0001(10) -0.0036(9)
C10 0.0158(12) 0.0197(13) 0.0240(14) 0.0015(11) 0.0009(10) -0.0042(10)
C11 0.0162(13) 0.0169(13) 0.0323(16) 0.0033(11) 0.0047(11) -0.0056(10)
C12 0.0160(13) 0.0152(12) 0.0371(16) -0.0057(11) 0.0030(11) -0.0078(10)
C13 0.0134(12) 0.0162(12) 0.0248(14) -0.0043(10) 0.0003(10) -0.0025(10)
C14 0.0100(11) 0.0128(11) 0.0213(13) -0.0005(9) -0.0009(10) -0.0015(9)
C15 0.0128(11) 0.0097(11) 0.0206(13) -0.0015(9) -0.0018(10) -0.0031(9)
C16 0.0188(13) 0.0139(12) 0.0212(13) -0.0009(10) 0.0015(10) -0.0048(10)
C17 0.0146(12) 0.0165(12) 0.0289(15) -0.0008(10) 0.0025(11) -0.0068(10)
C18 0.0142(12) 0.0194(13) 0.0315(15) -0.0035(11) -0.0055(11) -0.0067(10)
C19 0.0199(13) 0.0174(12) 0.0208(13) 0.0006(10) -0.0042(11) -0.0064(10)
C20 0.0147(12) 0.0112(11) 0.0191(13) 0.0005(9) -0.0001(10) -0.0045(9)
C21 0.0174(12) 0.0181(12) 0.0122(12) -0.0018(9) -0.0012(10) -0.0039(10)
C22 0.0285(15) 0.0201(13) 0.0260(15) -0.0100(11) -0.0042(12) 0.0033(11)
C23 0.0258(14) 0.0171(13) 0.0292(15) -0.0079(11) -0.0054(12) 0.0035(11)
C24 0.0229(13) 0.0181(12) 0.0168(13) -0.0050(10) -0.0023(10) -0.0007(10)
C25 0.0236(14) 0.0216(13) 0.0190(13) -0.0062(10) 0.0003(11) -0.0057(11)
C26 0.0278(14) 0.0223(13) 0.0158(13) -0.0020(10) -0.0007(11) -0.0060(11)
C27 0.0227(14) 0.0268(14) 0.0188(14) -0.0031(11) -0.0020(11) -0.0029(11)
C28 0.0205(14) 0.0280(15) 0.0257(15) -0.0031(12) -0.0011(11) -0.0071(11)
C29 0.0254(14) 0.0232(14) 0.0182(13) -0.0029(11) 0.0016(11) -0.0060(11)
C30 0.0264(15) 0.0345(16) 0.0264(15) -0.0011(12) -0.0032(12) -0.0119(13)
C31 0.0287(16) 0.047(2) 0.0309(17) 0.0063(14) -0.0093(14) -0.0067(14)
C32 0.0311(16) 0.0307(16) 0.0291(16) 0.0063(13) -0.0006(13) -0.0110(13)
C33 0.0150(12) 0.0141(12) 0.0202(13) -0.0039(10) -0.0038(10) 0.0006(9)
C34 0.0152(12) 0.0153(12) 0.0221(13) -0.0016(10) -0.0019(10) 0.0002(10)
C35 0.0159(12) 0.0159(12) 0.0289(15) -0.0049(10) -0.0060(11) -0.0019(10)
C36 0.0187(13) 0.0183(13) 0.0238(14) -0.0024(10) -0.0085(11) 0.0028(10)
C37 0.0180(13) 0.0180(12) 0.0197(13) 0.0011(10) -0.0015(10) -0.0001(10)
C38 0.0139(12) 0.0131(12) 0.0237(14) -0.0025(10) -0.0020(10) 0.0000(9)
C39 0.0250(14) 0.0218(14) 0.0278(15) -0.0011(11) 0.0004(12) -0.0088(11)
C40 0.0290(15) 0.0279(15) 0.0284(16) -0.0053(12) -0.0101(13) -0.0001(12)
C41 0.0232(14) 0.0187(13) 0.0336(16) -0.0044(11) -0.0017(12) -0.0066(11)

loop_
_atom_type_symbol
_atom_type_description
_atom_type_scat_dispersion_real
_atom_type_scat_dispersion_imag
_atom_type_scat_source
C C 0.0033 0.0016 'International Tables Vol C Tables 4.2.6.8 and 6.1.1.4'
H H 0.0000 0.0000 'International Tables Vol C Tables 4.2.6.8 and 6.1.1.4'
N N 0.0061 0.0033 'International Tables Vol C Tables 4.2.6.8 and 6.1.1.4'
S S 0.1246 0.1234 'International Tables Vol C Tables 4.2.6.8 and 6.1.1.4'
Cu Cu 0.3201 1.2651 'International Tables Vol C Tables 4.2.6.8 and 6.1.1.4'

loop_
_geom_angle_atom_site_label_1
_geom_angle_atom_site_label_2
_geom_angle_atom_site_label_3
_geom_angle
C21 Cu1 S1 178.83(8)
C1 S1 Cu1 103.76(8)
C21 N1 C22 111.8(2)
C21 N1 C24 122.3(2)
C22 N1 C24 125.8(2)
C21 N2 C23 111.4(2)
C21 N2 C33 122.2(2)
C23 N2 C33 126.0(2)
C2 C1 C15 103.03(19)
C2 C1 C14 103.72(18)
C15 C1 C14 105.10(19)
C2 C1 S1 112.32(16)
C15 C1 S1 115.06(17)
C14 C1 S1 116.16(17)
C3 C2 C7 119.7(2)
C3 C2 C1 126.5(2)
C7 C2 C1 113.7(2)
C2 C3 C4 119.6(2)
C2 C3 H3 120.2
C4 C3 H3 120.2
C5 C4 C3 120.5(2)
C5 C4 H4 119.7
C3 C4 H4 119.7
C4 C5 C6 120.1(2)
C4 C5 H5 120.0
C6 C5 H5 120.0
C7 C6 C5 119.3(2)
C7 C6 H6 120.3
C5 C6 H6 120.3
C6 C7 C2 120.7(2)
C6 C7 C8 125.4(2)
C2 C7 C8 114.0(2)
C7 C8 C9 105.4(2)
C7 C8 C20 105.45(19)
C9 C8 C20 105.8(2)
C7 C8 H8 113.2
C9 C8 H8 113.2
C20 C8 H8 113.2
C10 C9 C14 121.2(2)
C10 C9 C8 125.2(2)
C14 C9 C8 113.5(2)
C9 C10 C11 119.0(3)
C9 C10 H10 120.5
C11 C10 H10 120.5
C12 C11 C10 120.2(2)
C12 C11 H11 119.9
C10 C11 H11 119.9
C11 C12 C13 120.8(2)
C11 C12 H12 119.6
C13 C12 H12 119.6
C14 C13 C12 119.3(3)
C14 C13 H13 120.4
C12 C13 H13 120.4
C13 C14 C9 119.4(2)
C13 C14 C1 126.4(2)
C9 C14 C1 114.2(2)
C16 C15 C20 119.3(2)
C16 C15 C1 126.5(2)
C20 C15 C1 114.1(2)
C15 C16 C17 119.6(2)
C15 C16 H16 120.2
C17 C16 H16 120.2
C18 C17 C16 120.8(2)
C18 C17 H17 119.6
C16 C17 H17 119.6
C17 C18 C19 119.9(2)
C17 C18 H18 120.1
C19 C18 H18 120.1
C20 C19 C18 119.3(2)
C20 C19 H19 120.3
C18 C19 H19 120.3
C19 C20 C15 121.1(2)
C19 C20 C8 125.3(2)
C15 C20 C8 113.5(2)
N1 C21 N2 104.0(2)
N1 C21 Cu1 130.46(19)
N2 C21 Cu1 125.52(18)
C23 C22 N1 106.3(2)
C23 C22 H22 126.8
N1 C22 H22 126.8
C22 C23 N2 106.4(2)
C22 C23 H23 126.8
N2 C23 H23 126.8
C29 C24 C25 122.4(2)
C29 C24 N1 118.6(2)
C25 C24 N1 118.9(2)
C26 C25 C24 117.7(2)
C26 C25 C30 121.3(2)
C24 C25 C30 121.0(2)
C27 C26 C25 122.0(2)
C27 C26 H26 119.0
C25 C26 H26 119.0
C26 C27 C28 118.2(3)
C26 C27 C31 121.1(3)
C28 C27 C31 120.6(3)
C29 C28 C27 121.9(3)
C29 C28 H28 119.0
C27 C28 H28 119.0
C28 C29 C24 117.7(2)
C28 C29 C32 121.3(3)
C24 C29 C32 121.0(3)
C25 C30 H30A 109.5
C25 C30 H30B 109.5
H30A C30 H30B 109.5
C25 C30 H30C 109.5
H30A C30 H30C 109.5
H30B C30 H30C 109.5
C27 C31 H31A 109.5
C27 C31 H31B 109.5
H31A C31 H31B 109.5
C27 C31 H31C 109.5
H31A C31 H31C 109.5
H31B C31 H31C 109.5
C29 C32 H32A 109.5
C29 C32 H32B 109.5
H32A C32 H32B 109.5
C29 C32 H32C 109.5
H32A C32 H32C 109.5
H32B C32 H32C 109.5
C34 C33 C38 122.8(2)
C34 C33 N2 119.1(2)
C38 C33 N2 118.0(2)
C33 C34 C35 117.4(2)
C33 C34 C39 122.0(2)
C35 C34 C39 120.6(2)
C36 C35 C34 121.3(2)
C36 C35 H35 119.3
C34 C35 H35 119.3
C37 C36 C35 118.9(2)
C37 C36 C40 121.0(3)
C35 C36 C40 120.1(2)
C36 C37 C38 122.0(2)
C36 C37 H37 119.0
C38 C37 H37 119.0
C37 C38 C33 117.4(2)
C37 C38 C41 121.0(2)
C33 C38 C41 121.6(2)
C34 C39 H39A 109.5
C34 C39 H39B 109.5
H39A C39 H39B 109.5
C34 C39 H39C 109.5
H39A C39 H39C 109.5
H39B C39 H39C 109.5
C36 C40 H40A 109.5
C36 C40 H40B 109.5
H40A C40 H40B 109.5
C36 C40 H40C 109.5
H40A C40 H40C 109.5
H40B C40 H40C 109.5
C38 C41 H41A 109.5
C38 C41 H41B 109.5
H41A C41 H41B 109.5
C38 C41 H41C 109.5
H41A C41 H41C 109.5
H41B C41 H41C 109.5

loop_
_geom_bond_atom_site_label_1
_geom_bond_atom_site_label_2
_geom_bond_distance
Cu1 C21 1.892(3)
Cu1 S1 2.1491(8)
S1 C1 1.817(3)
N1 C21 1.353(3)
N1 C22 1.392(3)
N1 C24 1.443(3)
N2 C21 1.357(3)
N2 C23 1.395(3)
N2 C33 1.442(3)
C1 C2 1.549(3)
C1 C15 1.551(3)
C1 C14 1.552(3)
C2 C3 1.380(4)
C2 C7 1.401(3)
C3 C4 1.396(4)
C3 H3 0.9500
C4 C5 1.384(4)
C4 H4 0.9500
C5 C6 1.392(4)
C5 H5 0.9500
C6 C7 1.383(3)
C6 H6 0.9500
C7 C8 1.517(3)
C8 C9 1.520(3)
C8 C20 1.524(3)
C8 H8 1.0000
C9 C10 1.386(3)
C9 C14 1.397(4)
C10 C11 1.395(4)
C10 H10 0.9500
C11 C12 1.376(4)
C11 H11 0.9500
C12 C13 1.405(4)
C12 H12 0.9500
C13 C14 1.387(3)
C13 H13 0.9500
C15 C16 1.386(3)
C15 C20 1.400(3)
C16 C17 1.398(4)
C16 H16 0.9500
C17 C18 1.383(4)
C17 H17 0.9500
C18 C19 1.395(4)
C18 H18 0.9500
C19 C20 1.384(4)
C19 H19 0.9500
C22 C23 1.349(4)
C22 H22 0.9500
C23 H23 0.9500
C24 C29 1.394(4)
C24 C25 1.397(4)
C25 C26 1.392(4)
C25 C30 1.507(4)
C26 C27 1.390(4)
C26 H26 0.9500
C27 C28 1.401(4)
C27 C31 1.502(4)
C28 C29 1.389(4)
C28 H28 0.9500
C29 C32 1.511(4)
C30 H30A 0.9800
C30 H30B 0.9800
C30 H30C 0.9800
C31 H31A 0.9800
C31 H31B 0.9800
C31 H31C 0.9800
C32 H32A 0.9800
C32 H32B 0.9800
C32 H32C 0.9800
C33 C34 1.391(4)
C33 C38 1.400(4)
C34 C35 1.403(4)
C34 C39 1.503(4)
C35 C36 1.394(4)
C35 H35 0.9500
C36 C37 1.386(4)
C36 C40 1.508(4)
C37 C38 1.390(4)
C37 H37 0.9500
C38 C41 1.508(4)
C39 H39A 0.9800
C39 H39B 0.9800
C39 H39C 0.9800
C40 H40A 0.9800
C40 H40B 0.9800
C40 H40C 0.9800
C41 H41A 0.9800
C41 H41B 0.9800
C41 H41C 0.9800

loop_
_geom_torsion_atom_site_label_1
_geom_torsion_atom_site_label_2
_geom_torsion_atom_site_label_3
_geom_torsion_atom_site_label_4
_geom_torsion
C21 Cu1 S1 C1 133(4)
Cu1 S1 C1 C2 164.59(14)
Cu1 S1 C1 C15 -77.95(17)
Cu1 S1 C1 C14 45.43(18)
C15 C1 C2 C3 -123.5(2)
C14 C1 C2 C3 127.1(2)
S1 C1 C2 C3 0.9(3)
C15 C1 C2 C7 56.5(2)
C14 C1 C2 C7 -52.9(2)
S1 C1 C2 C7 -179.10(17)
C7 C2 C3 C4 1.6(3)
C1 C2 C3 C4 -178.4(2)
C2 C3 C4 C5 0.4(4)
C3 C4 C5 C6 -2.1(4)
C4 C5 C6 C7 1.7(4)
C5 C6 C7 C2 0.3(4)
C5 C6 C7 C8 -179.2(2)
C3 C2 C7 C6 -2.0(3)
C1 C2 C7 C6 178.0(2)
C3 C2 C7 C8 177.6(2)
C1 C2 C7 C8 -2.4(3)
C6 C7 C8 C9 -123.2(3)
C2 C7 C8 C9 57.3(3)
C6 C7 C8 C20 125.2(3)
C2 C7 C8 C20 -54.4(3)
C7 C8 C9 C10 123.7(3)
C20 C8 C9 C10 -124.9(3)
C7 C8 C9 C14 -54.2(3)
C20 C8 C9 C14 57.2(3)
C14 C9 C10 C11 0.7(4)
C8 C9 C10 C11 -177.1(2)
C9 C10 C11 C12 1.2(4)
C10 C11 C12 C13 -1.4(4)
C11 C12 C13 C14 -0.4(4)
C12 C13 C14 C9 2.2(4)
C12 C13 C14 C1 -179.8(2)
C10 C9 C14 C13 -2.4(4)
C8 C9 C14 C13 175.6(2)
C10 C9 C14 C1 179.4(2)
C8 C9 C14 C1 -2.6(3)
C2 C1 C14 C13 -122.1(3)
C15 C1 C14 C13 130.0(2)
S1 C1 C14 C13 1.6(3)
C2 C1 C14 C9 56.0(3)
C15 C1 C14 C9 -51.9(3)
S1 C1 C14 C9 179.70(17)
C2 C1 C15 C16 121.7(3)
C14 C1 C15 C16 -129.9(2)
S1 C1 C15 C16 -0.8(3)
C2 C1 C15 C20 -55.1(2)
C14 C1 C15 C20 53.2(3)
S1 C1 C15 C20 -177.69(17)
C20 C15 C16 C17 -1.0(4)
C1 C15 C16 C17 -177.7(2)
C15 C16 C17 C18 0.8(4)
C16 C17 C18 C19 0.0(4)
C17 C18 C19 C20 -0.6(4)
C18 C19 C20 C15 0.4(4)
C18 C19 C20 C8 177.6(2)
C16 C15 C20 C19 0.4(4)
C1 C15 C20 C19 177.5(2)
C16 C15 C20 C8 -177.1(2)
C1 C15 C20 C8 0.0(3)
C7 C8 C20 C19 -121.7(3)
C9 C8 C20 C19 127.0(3)
C7 C8 C20 C15 55.7(3)
C9 C8 C20 C15 -55.7(3)
C22 N1 C21 N2 0.6(3)
C24 N1 C21 N2 -175.7(2)
C22 N1 C21 Cu1 -177.9(2)
C24 N1 C21 Cu1 5.8(4)
C23 N2 C21 N1 -0.1(3)
C33 N2 C21 N1 173.6(2)
C23 N2 C21 Cu1 178.51(19)
C33 N2 C21 Cu1 -7.8(3)
S1 Cu1 C21 N1 66(4)
S1 Cu1 C21 N2 -112(4)
C21 N1 C22 C23 -0.9(3)
C24 N1 C22 C23 175.3(2)
N1 C22 C23 N2 0.8(3)
C21 N2 C23 C22 -0.5(3)
C33 N2 C23 C22 -173.9(2)
C21 N1 C24 C29 95.8(3)
C22 N1 C24 C29 -80.0(3)
C21 N1 C24 C25 -80.6(3)
C22 N1 C24 C25 103.7(3)
C29 C24 C25 C26 -1.2(4)
N1 C24 C25 C26 174.9(2)
C29 C24 C25 C30 178.3(3)
N1 C24 C25 C30 -5.6(4)
C24 C25 C26 C27 -0.4(4)
C30 C25 C26 C27 -179.8(3)
C25 C26 C27 C28 1.8(4)
C25 C26 C27 C31 -177.9(3)
C26 C27 C28 C29 -1.7(4)
C31 C27 C28 C29 178.0(3)
C27 C28 C29 C24 0.2(4)
C27 C28 C29 C32 -178.7(3)
C25 C24 C29 C28 1.3(4)
N1 C24 C29 C28 -174.9(2)
C25 C24 C29 C32 -179.8(3)
N1 C24 C29 C32 4.0(4)
C21 N2 C33 C34 76.4(3)
C23 N2 C33 C34 -110.9(3)
C21 N2 C33 C38 -100.6(3)
C23 N2 C33 C38 72.2(3)
C38 C33 C34 C35 1.8(4)
N2 C33 C34 C35 -175.0(2)
C38 C33 C34 C39 -178.2(2)
N2 C33 C34 C39 5.0(4)
C33 C34 C35 C36 -0.9(4)
C39 C34 C35 C36 179.1(2)
C34 C35 C36 C37 -0.9(4)
C34 C35 C36 C40 178.9(2)
C35 C36 C37 C38 1.9(4)
C40 C36 C37 C38 -177.8(2)
C36 C37 C38 C33 -1.1(4)
C36 C37 C38 C41 178.9(2)
C34 C33 C38 C37 -0.8(4)
N2 C33 C38 C37 176.0(2)
C34 C33 C38 C41 179.1(2)
N2 C33 C38 C41 -4.1(3)
